data_4505297
loop_
_publ_author_name
'Khuong, Tinh-Alfredo V.'
'Zepeda, Gerardo'
'Ruiz, Rebecca'
'Khan, Saeed I.'
'Garcia-Garibay, Miguel A.'

_publ_section_title
;
 Molecular Compasses and Gyroscopes:&#x2009; Engineering Molecular
 Crystals with Fast Internal Rotation
;
_journal_issue 1
_journal_name_full 'Crystal Growth &amp; Design'
_journal_page_first 15
_journal_paper_doi 10.1021/cg034144b
_journal_volume 4
_journal_year 2004
_chemical_formula_sum 'C98 H134 Cl4'
_chemical_formula_weight 1453.85
_chemical_name_systematic
; 

 ? 

;
_space_group_IT_number 14
_symmetry_cell_setting monoclinic
_symmetry_space_group_name_Hall '-P 2yn'
_symmetry_space_group_name_H-M 'P 1 21/n 1'
_atom_sites_solution_hydrogens geom
_atom_sites_solution_primary direct
_atom_sites_solution_secondary difmap
_audit_creation_method SHELXL-97
_cell_angle_alpha 90.00
_cell_angle_beta 101.884(4)
_cell_angle_gamma 90.00
_cell_formula_units_Z 4
_cell_length_a 10.718(2)
_cell_length_b 45.123(10)
_cell_length_c 19.208(4)
_cell_measurement_temperature 100(2)
_cell_volume 9090(3)
_computing_cell_refinement 'Bruker SMART'
_computing_data_collection 'Bruker SMART'
_computing_data_reduction 'Bruker SHELXTL'
_computing_molecular_graphics 'Bruker SHELXTL'
_computing_publication_material 'Bruker SHELXTL'
_computing_structure_refinement 'SHELXL-97 (Sheldrick, 1997)'
_computing_structure_solution 'SHELXS-97 (Sheldrick, 1990)'
_diffrn_ambient_temperature 100(2)
_diffrn_measured_fraction_theta_full 0.964
_diffrn_measured_fraction_theta_max 0.964
_diffrn_measurement_device_type 'CCD area detector'
_diffrn_measurement_method 'phi and omega scans'
_diffrn_radiation_monochromator graphite
_diffrn_radiation_source 'fine-focus sealed tube'
_diffrn_radiation_type MoK\a
_diffrn_radiation_wavelength 0.71073
_diffrn_reflns_av_R_equivalents 0.1284
_diffrn_reflns_av_sigmaI/netI 0.2586
_diffrn_reflns_limit_h_max 14
_diffrn_reflns_limit_h_min -14
_diffrn_reflns_limit_k_max 58
_diffrn_reflns_limit_k_min -34
_diffrn_reflns_limit_l_max 25
_diffrn_reflns_limit_l_min -24
_diffrn_reflns_number 60209
_diffrn_reflns_theta_full 28.34
_diffrn_reflns_theta_max 28.34
_diffrn_reflns_theta_min 0.90
_exptl_absorpt_coefficient_mu 0.173
_exptl_absorpt_correction_T_max 1.000000
_exptl_absorpt_correction_T_min 0.719072
_exptl_absorpt_correction_type empirical
_exptl_absorpt_process_details Sadabs(Bruker)
_exptl_crystal_colour colorless
_exptl_crystal_density_diffrn 1.062
_exptl_crystal_density_method 'not measured'
_exptl_crystal_description needle
_exptl_crystal_F_000 3160
_exptl_crystal_size_max 0.5
_exptl_crystal_size_mid 0.2
_exptl_crystal_size_min 0.05
_refine_diff_density_max 1.806
_refine_diff_density_min -0.738
_refine_diff_density_rms 0.175
_refine_ls_extinction_coef 0.0101(10)
_refine_ls_extinction_expression Fc^*^=kFc[1+0.001xFc^2^\l^3^/sin(2\q)]^-1/4^
_refine_ls_extinction_method SHELXL
_refine_ls_goodness_of_fit_ref 1.018
_refine_ls_hydrogen_treatment mixed
_refine_ls_matrix_type full
_refine_ls_number_parameters 935
_refine_ls_number_reflns 21884
_refine_ls_number_restraints 0
_refine_ls_restrained_S_all 1.018
_refine_ls_R_factor_all 0.2799
_refine_ls_R_factor_gt 0.1184
_refine_ls_shift/su_max 2.384
_refine_ls_shift/su_mean 0.068
_refine_ls_structure_factor_coef Fsqd
_refine_ls_weighting_details 'calc w=1/[\s^2^(Fo^2^)+(0.1606P)^2^+0.0000P] where P=(Fo^2^+2Fc^2^)/3'
_refine_ls_weighting_scheme calc
_refine_ls_wR_factor_gt 0.3018
_refine_ls_wR_factor_ref 0.3695
_reflns_number_gt 6909
_reflns_number_total 21884
_reflns_threshold_expression >2sigma(I)
_cod_data_source_file cg034144bsi20030725_051709.cif
_cod_data_source_block gg2401
_cod_depositor_comments
;
The following automatic conversions were performed:

'_symmetry_cell_setting' value 'Monoclinic' changed to 'monoclinic'
according to /home/saulius/struct/CIF-dictionaries/cif_core.dic
dictionary named 'cif_core.dic' version 2.4.1 from
2010-06-29.

'_exptl_absorpt_correction_type' value 'Empirical'
changed to 'empirical' according to
/home/saulius/struct/CIF-dictionaries/cif_core.dic dictionary named
'cif_core.dic' version 2.4.1 from 2010-06-29.

Automatic conversion script
Id: cif_fix_values 1715 2011-07-08 13:25:40Z adriana 
;
_cod_original_sg_symbol_H-M P2(1)/n
_cod_database_code 4505297

loop_
_symmetry_equiv_pos_as_xyz
'x, y, z'
'-x+1/2, y+1/2, -z+1/2'
'-x, -y, -z'
'x-1/2, -y-1/2, z-1/2'

loop_
_atom_site_label
_atom_site_type_symbol
_atom_site_fract_x
_atom_site_fract_y
_atom_site_fract_z
_atom_site_U_iso_or_equiv
_atom_site_adp_type
_atom_site_occupancy
_atom_site_symmetry_multiplicity
_atom_site_calc_flag
_atom_site_refinement_flags
C1S C 0.4880(11) 0.4184(4) 0.5424(5) 0.242(10) Uani 1 1 d .
H1S1 H 0.5614 0.4098 0.5254 0.290 Uiso 1 1 calc R
H1S2 H 0.5011 0.4174 0.5949 0.290 Uiso 1 1 calc R
Cl1S Cl 0.3419(4) 0.40514(8) 0.49850(18) 0.0746(17) Uani 0.557(7) 1 d P
Cl2S Cl 0.4248(4) 0.46472(7) 0.49496(16) 0.1316(19) Uani 0.883(8) 1 d P
C2S C 0.0971(8) 0.25515(16) 0.5093(5) 0.092(3) Uani 1 1 d .
H2S1 H 0.1326 0.2348 0.5154 0.110 Uiso 1 1 calc R
H2S2 H 0.0266 0.2561 0.5355 0.110 Uiso 1 1 calc R
Cl3S Cl 0.2220(5) 0.28103(10) 0.5517(2) 0.129(2) Uani 0.658(8) 1 d P
Cl4S Cl 0.0394(4) 0.25992(9) 0.42897(18) 0.1053(18) Uani 0.704(7) 1 d P
C1 C 0.7623(4) 0.42004(11) 0.7727(2) 0.0218(11) Uani 1 1 d .
C2 C 0.6154(5) 0.42037(11) 0.7504(2) 0.0222(11) Uani 1 1 d .
C3 C 0.5454(5) 0.39491(11) 0.7367(3) 0.0259(12) Uani 1 1 d .
H3 H 0.5880 0.3764 0.7389 0.031 Uiso 1 1 calc R
C4 C 0.4108(5) 0.39570(11) 0.7194(3) 0.0274(12) Uani 1 1 d .
C5 C 0.3517(5) 0.42322(12) 0.7188(3) 0.0285(12) Uani 1 1 d .
H5 H 0.2612 0.4242 0.7082 0.034 Uiso 1 1 calc R
C6 C 0.4207(5) 0.44931(12) 0.7332(3) 0.0288(12) Uani 1 1 d .
C7 C 0.5526(5) 0.44740(11) 0.7486(3) 0.0259(11) Uani 1 1 d .
H7 H 0.6014 0.4651 0.7581 0.031 Uiso 1 1 calc R
C8 C 0.3370(5) 0.36684(12) 0.7061(3) 0.0365(14) Uani 1 1 d .
C9 C 0.1952(6) 0.37166(16) 0.6752(4) 0.067(2) Uani 1 1 d .
H9A H 0.1565 0.3825 0.7097 0.101 Uiso 1 1 calc R
H9B H 0.1529 0.3524 0.6650 0.101 Uiso 1 1 calc R
H9C H 0.1853 0.3832 0.6312 0.101 Uiso 1 1 calc R
C10 C 0.3524(7) 0.35032(16) 0.7766(4) 0.064(2) Uani 1 1 d .
H10A H 0.4431 0.3489 0.7986 0.096 Uiso 1 1 calc R
H10B H 0.3163 0.3304 0.7680 0.096 Uiso 1 1 calc R
H10C H 0.3076 0.3611 0.8083 0.096 Uiso 1 1 calc R
C11 C 0.3869(6) 0.34756(15) 0.6526(4) 0.0557(18) Uani 1 1 d .
H11A H 0.3839 0.3588 0.6086 0.084 Uiso 1 1 calc R
H11B H 0.3337 0.3298 0.6423 0.084 Uiso 1 1 calc R
H11C H 0.4751 0.3417 0.6726 0.084 Uiso 1 1 calc R
C12 C 0.3561(5) 0.47958(12) 0.7328(3) 0.0381(14) Uani 1 1 d .
C13 C 0.2119(6) 0.47713(17) 0.7196(5) 0.079(3) Uani 1 1 d .
H13A H 0.1811 0.4656 0.6763 0.119 Uiso 1 1 calc R
H13B H 0.1743 0.4970 0.7139 0.119 Uiso 1 1 calc R
H13C H 0.1872 0.4672 0.7601 0.119 Uiso 1 1 calc R
C14 C 0.4084(7) 0.49652(16) 0.7996(4) 0.072(2) Uani 1 1 d .
H14A H 0.3956 0.4850 0.8409 0.108 Uiso 1 1 calc R
H14B H 0.3640 0.5156 0.7985 0.108 Uiso 1 1 calc R
H14C H 0.4997 0.5000 0.8032 0.108 Uiso 1 1 calc R
C15 C 0.3845(8) 0.49740(16) 0.6693(4) 0.076(2) Uani 1 1 d .
H15A H 0.4769 0.4999 0.6747 0.114 Uiso 1 1 calc R
H15B H 0.3439 0.5169 0.6678 0.114 Uiso 1 1 calc R
H15C H 0.3507 0.4867 0.6249 0.114 Uiso 1 1 calc R
C16 C 0.8337(5) 0.43301(11) 0.6586(2) 0.0245(11) Uani 1 1 d .
H16 H 0.8208 0.4128 0.6455 0.029 Uiso 1 1 calc R
C17 C 0.8707(5) 0.45277(12) 0.6112(3) 0.0276(12) Uani 1 1 d .
C18 C 0.8879(5) 0.48245(11) 0.6314(3) 0.0266(12) Uani 1 1 d .
H18 H 0.9121 0.4962 0.5991 0.032 Uiso 1 1 calc R
C19 C 0.8710(4) 0.49245(11) 0.6966(3) 0.0236(11) Uani 1 1 d .
C20 C 0.8356(4) 0.47160(11) 0.7439(3) 0.0239(11) Uani 1 1 d .
H20 H 0.8257 0.4778 0.7896 0.029 Uiso 1 1 calc R
C21 C 0.8153(4) 0.44208(11) 0.7243(3) 0.0237(11) Uani 1 1 d .
C22 C 0.8946(5) 0.44287(12) 0.5385(3) 0.0340(13) Uani 1 1 d .
C23 C 0.8625(6) 0.41005(12) 0.5228(3) 0.0432(16) Uani 1 1 d .
H23A H 0.7727 0.4065 0.5239 0.065 Uiso 1 1 calc R
H23B H 0.9165 0.3977 0.5590 0.065 Uiso 1 1 calc R
H23C H 0.8779 0.4050 0.4757 0.065 Uiso 1 1 calc R
C24 C 1.0356(6) 0.44752(15) 0.5359(3) 0.0495(17) Uani 1 1 d .
H24A H 1.0518 0.4397 0.4909 0.074 Uiso 1 1 calc R
H24B H 1.0894 0.4371 0.5758 0.074 Uiso 1 1 calc R
H24C H 1.0556 0.4687 0.5393 0.074 Uiso 1 1 calc R
C25 C 0.8101(6) 0.46114(13) 0.4791(3) 0.0437(15) Uani 1 1 d .
H25A H 0.8307 0.4822 0.4863 0.066 Uiso 1 1 calc R
H25B H 0.7202 0.4579 0.4804 0.066 Uiso 1 1 calc R
H25C H 0.8257 0.4549 0.4328 0.066 Uiso 1 1 calc R
C26 C 0.8843(5) 0.52493(11) 0.7190(3) 0.0285(12) Uani 1 1 d .
C27 C 0.9725(6) 0.52831(14) 0.7917(3) 0.0527(17) Uani 1 1 d .
H27A H 0.9351 0.5182 0.8277 0.079 Uiso 1 1 calc R
H27B H 0.9835 0.5494 0.8035 0.079 Uiso 1 1 calc R
H27C H 1.0556 0.5195 0.7905 0.079 Uiso 1 1 calc R
C28 C 0.7516(6) 0.53643(14) 0.7253(4) 0.0512(17) Uani 1 1 d .
H28A H 0.6931 0.5349 0.6789 0.077 Uiso 1 1 calc R
H28B H 0.7584 0.5572 0.7406 0.077 Uiso 1 1 calc R
H28C H 0.7191 0.5245 0.7603 0.077 Uiso 1 1 calc R
C29 C 0.9367(7) 0.54414(14) 0.6667(4) 0.0548(18) Uani 1 1 d .
H29A H 1.0173 0.5358 0.6592 0.082 Uiso 1 1 calc R
H29B H 0.9515 0.5642 0.6859 0.082 Uiso 1 1 calc R
H29C H 0.8751 0.5448 0.6213 0.082 Uiso 1 1 calc R
C30 C 0.7227(5) 0.42938(11) 0.8984(3) 0.0252(11) Uani 1 1 d .
H30 H 0.6339 0.4272 0.8799 0.030 Uiso 1 1 calc R
C31 C 0.7648(5) 0.43450(11) 0.9708(3) 0.0238(11) Uani 1 1 d .
C32 C 0.8944(5) 0.43823(11) 0.9963(3) 0.0278(12) Uani 1 1 d .
H32 H 0.9241 0.4424 1.0454 0.033 Uiso 1 1 calc R
C33 C 0.9838(5) 0.43604(12) 0.9519(3) 0.0281(12) Uani 1 1 d .
C34 C 0.9380(5) 0.43049(11) 0.8801(3) 0.0249(11) Uani 1 1 d .
H34 H 0.9964 0.4288 0.8492 0.030 Uiso 1 1 calc R
C35 C 0.8067(5) 0.42731(11) 0.8523(3) 0.0237(11) Uani 1 1 d .
C36 C 0.6669(5) 0.43640(11) 1.0192(3) 0.0266(12) Uani 1 1 d .
C37 C 0.7304(6) 0.43913(15) 1.0974(3) 0.0466(16) Uani 1 1 d .
H37A H 0.6651 0.4390 1.1264 0.070 Uiso 1 1 calc R
H37B H 0.7782 0.4578 1.1051 0.070 Uiso 1 1 calc R
H37C H 0.7888 0.4224 1.1110 0.070 Uiso 1 1 calc R
C38 C 0.5831(5) 0.46396(13) 0.9978(3) 0.0395(14) Uani 1 1 d .
H38A H 0.5425 0.4627 0.9473 0.059 Uiso 1 1 calc R
H38B H 0.6361 0.4818 1.0062 0.059 Uiso 1 1 calc R
H38C H 0.5172 0.4649 1.0264 0.059 Uiso 1 1 calc R
C39 C 0.5837(5) 0.40847(13) 1.0101(3) 0.0387(14) Uani 1 1 d .
H39A H 0.6377 0.3910 1.0235 0.058 Uiso 1 1 calc R
H39B H 0.5391 0.4067 0.9604 0.058 Uiso 1 1 calc R
H39C H 0.5212 0.4099 1.0407 0.058 Uiso 1 1 calc R
C40 C 1.1251(5) 0.44007(13) 0.9832(3) 0.0374(14) Uani 1 1 d .
C41 C 1.1502(7) 0.47232(17) 1.0075(5) 0.084(3) Uani 1 1 d .
H41A H 1.1429 0.4852 0.9657 0.126 Uiso 1 1 calc R
H41B H 1.2362 0.4740 1.0369 0.126 Uiso 1 1 calc R
H41C H 1.0874 0.4784 1.0353 0.126 Uiso 1 1 calc R
C42 C 1.1662(6) 0.42008(17) 1.0474(4) 0.062(2) Uani 1 1 d .
H42A H 1.1227 0.4261 1.0852 0.093 Uiso 1 1 calc R
H42B H 1.2586 0.4217 1.0645 0.093 Uiso 1 1 calc R
H42C H 1.1438 0.3995 1.0338 0.093 Uiso 1 1 calc R
C43 C 1.2083(8) 0.43293(18) 0.9305(4) 0.078(2) Uiso 1 1 d .
H43A H 1.1936 0.4124 0.9144 0.117 Uiso 1 1 calc R
H43B H 1.2982 0.4355 0.9534 0.117 Uiso 1 1 calc R
H43C H 1.1869 0.4463 0.8895 0.117 Uiso 1 1 calc R
C44 C 0.8153(4) 0.39042(12) 0.7628(3) 0.0243(11) Uani 1 1 d .
C45 C 0.8656(5) 0.36728(12) 0.7558(3) 0.0252(11) Uani 1 1 d .
C46 C 0.9304(4) 0.33983(11) 0.7493(3) 0.0232(11) Uani 1 1 d .
C47 C 1.0128(5) 0.32774(11) 0.8077(3) 0.0260(12) Uani 1 1 d .
H47 H 1.0260 0.3377 0.8522 0.031 Uiso 1 1 calc R
C48 C 1.0760(5) 0.30139(11) 0.8017(3) 0.0267(12) Uani 1 1 d .
H48 H 1.1309 0.2932 0.8423 0.032 Uiso 1 1 calc R
C49 C 1.0597(4) 0.28681(11) 0.7366(3) 0.0241(11) Uani 1 1 d .
C50 C 0.9793(5) 0.29936(12) 0.6779(3) 0.0289(12) Uani 1 1 d .
H50 H 0.9688 0.2899 0.6329 0.035 Uiso 1 1 calc R
C51 C 0.9150(5) 0.32514(12) 0.6837(3) 0.0304(12) Uani 1 1 d .
H51 H 0.8595 0.3331 0.6431 0.036 Uiso 1 1 calc R
C52 C 1.1207(5) 0.25888(12) 0.7309(3) 0.0253(11) Uani 1 1 d .
C53 C 1.1676(5) 0.23487(12) 0.7282(3) 0.0252(11) Uani 1 1 d .
C54 C 1.2188(4) 0.20462(11) 0.7240(2) 0.0228(11) Uani 1 1 d .
C55 C 1.4363(5) 0.22939(11) 0.7357(3) 0.0287(12) Uani 1 1 d .
H55 H 1.3931 0.2472 0.7192 0.034 Uiso 1 1 calc R
C56 C 1.5687(5) 0.22893(12) 0.7499(3) 0.0316(13) Uani 1 1 d .
C57 C 1.6291(5) 0.20283(13) 0.7738(3) 0.0427(15) Uani 1 1 d .
H57 H 1.7197 0.2023 0.7841 0.051 Uiso 1 1 calc R
C58 C 1.5625(5) 0.17719(13) 0.7833(4) 0.0453(16) Uani 1 1 d .
C59 C 1.4299(5) 0.17891(12) 0.7681(3) 0.0363(14) Uani 1 1 d .
H59 H 1.3819 0.1617 0.7741 0.044 Uiso 1 1 calc R
C60 C 1.3660(4) 0.20471(11) 0.7447(3) 0.0235(11) Uani 1 1 d .
C61 C 1.6269(6) 0.14748(17) 0.8063(5) 0.075(3) Uani 1 1 d .
C62 C 1.7730(9) 0.1517(2) 0.8299(5) 0.104(3) Uiso 1 1 d .
H62A H 1.7916 0.1635 0.8738 0.157 Uiso 1 1 calc R
H62B H 1.8053 0.1621 0.7924 0.157 Uiso 1 1 calc R
H62C H 1.8143 0.1323 0.8385 0.157 Uiso 1 1 calc R
C63 C 1.5775(7) 0.13525(17) 0.8684(4) 0.081(3) Uani 1 1 d .
H63A H 1.5961 0.1492 0.9082 0.122 Uiso 1 1 calc R
H63B H 1.6190 0.1163 0.8830 0.122 Uiso 1 1 calc R
H63C H 1.4851 0.1323 0.8545 0.122 Uiso 1 1 calc R
C64 C 1.5977(9) 0.1261(2) 0.7423(5) 0.092(3) Uiso 1 1 d .
H64A H 1.6444 0.1076 0.7546 0.138 Uiso 1 1 calc R
H64B H 1.6243 0.1352 0.7014 0.138 Uiso 1 1 calc R
H64C H 1.5060 0.1221 0.7304 0.138 Uiso 1 1 calc R
C65 C 1.1558(5) 0.19524(12) 0.8416(3) 0.0282(12) Uani 1 1 d .
H65 H 1.1724 0.2156 0.8519 0.034 Uiso 1 1 calc R
C66 C 1.1205(5) 0.17725(12) 0.8931(3) 0.0292(12) Uani 1 1 d .
C67 C 1.0983(5) 0.14753(12) 0.8767(3) 0.0300(12) Uani 1 1 d .
H67 H 1.0747 0.1349 0.9113 0.036 Uiso 1 1 calc R
C68 C 1.1094(4) 0.13544(11) 0.8112(3) 0.0241(11) Uani 1 1 d .
C69 C 1.1430(4) 0.15471(11) 0.7615(3) 0.0238(11) Uani 1 1 d .
H69 H 1.1496 0.1472 0.7162 0.029 Uiso 1 1 calc R
C70 C 1.1673(4) 0.18448(11) 0.7761(2) 0.0233(11) Uani 1 1 d .
C71 C 1.1137(6) 0.19084(14) 0.9649(3) 0.0470(16) Uani 1 1 d .
C72 C 1.2534(7) 0.20261(16) 1.0002(3) 0.062(2) Uani 1 1 d .
H72A H 1.2760 0.2191 0.9719 0.093 Uiso 1 1 calc R
H72B H 1.3152 0.1865 1.0015 0.093 Uiso 1 1 calc R
H72C H 1.2544 0.2094 1.0487 0.093 Uiso 1 1 calc R
C73 C 1.0826(8) 0.16847(16) 1.0173(3) 0.066(2) Uani 1 1 d .
H73A H 1.0924 0.1777 1.0643 0.099 Uiso 1 1 calc R
H73B H 1.1408 0.1515 1.0202 0.099 Uiso 1 1 calc R
H73C H 0.9945 0.1617 1.0015 0.099 Uiso 1 1 calc R
C74 C 1.0294(7) 0.21729(15) 0.9572(3) 0.061(2) Uani 1 1 d .
H74A H 1.0649 0.2328 0.9313 0.092 Uiso 1 1 calc R
H74B H 1.0235 0.2246 1.0044 0.092 Uiso 1 1 calc R
H74C H 0.9442 0.2119 0.9307 0.092 Uiso 1 1 calc R
C75 C 1.0910(5) 0.10245(11) 0.7938(3) 0.0270(12) Uani 1 1 d .
C76 C 0.9941(5) 0.09831(13) 0.7235(3) 0.0384(14) Uani 1 1 d .
H76A H 0.9121 0.1069 0.7278 0.058 Uiso 1 1 calc R
H76B H 0.9832 0.0771 0.7128 0.058 Uiso 1 1 calc R
H76C H 1.0253 0.1083 0.6850 0.058 Uiso 1 1 calc R
C77 C 1.2205(5) 0.08935(12) 0.7860(3) 0.0353(13) Uani 1 1 d .
H77A H 1.2477 0.0986 0.7454 0.053 Uiso 1 1 calc R
H77B H 1.2118 0.0679 0.7781 0.053 Uiso 1 1 calc R
H77C H 1.2843 0.0932 0.8295 0.053 Uiso 1 1 calc R
C78 C 1.0444(5) 0.08510(12) 0.8513(3) 0.0362(14) Uani 1 1 d .
H78A H 1.1073 0.0866 0.8961 0.054 Uiso 1 1 calc R
H78B H 1.0331 0.0642 0.8371 0.054 Uiso 1 1 calc R
H78C H 0.9629 0.0933 0.8578 0.054 Uiso 1 1 calc R
C79 C 1.0397(5) 0.19195(11) 0.6205(3) 0.0283(12) Uani 1 1 d .
H79 H 0.9836 0.1976 0.6506 0.034 Uiso 1 1 calc R
C80 C 0.9887(5) 0.18188(11) 0.5531(3) 0.0298(12) Uani 1 1 d .
C81 C 1.0743(5) 0.17494(12) 0.5092(3) 0.0333(13) Uani 1 1 d .
H81 H 1.0410 0.1683 0.4621 0.040 Uiso 1 1 calc R
C82 C 1.2052(5) 0.17744(11) 0.5316(3) 0.0309(13) Uani 1 1 d .
C83 C 1.2528(5) 0.18682(11) 0.6022(3) 0.0274(12) Uani 1 1 d .
H83 H 1.3423 0.1880 0.6194 0.033 Uiso 1 1 calc R
C84 C 1.1716(5) 0.19423(11) 0.6465(3) 0.0253(11) Uani 1 1 d .
C85 C 0.8450(5) 0.17914(13) 0.5284(3) 0.0373(14) Uani 1 1 d .
C86 C 0.8086(6) 0.15986(17) 0.4615(3) 0.062(2) Uani 1 1 d .
H86A H 0.8379 0.1694 0.4219 0.093 Uiso 1 1 calc R
H86B H 0.7158 0.1575 0.4492 0.093 Uiso 1 1 calc R
H86C H 0.8490 0.1404 0.4705 0.093 Uiso 1 1 calc R
C87 C 0.7900(6) 0.21025(15) 0.5106(4) 0.0584(19) Uani 1 1 d .
H87A H 0.8057 0.2224 0.5537 0.088 Uiso 1 1 calc R
H87B H 0.6980 0.2088 0.4918 0.088 Uiso 1 1 calc R
H87C H 0.8311 0.2194 0.4748 0.088 Uiso 1 1 calc R
C88 C 0.7845(6) 0.16468(17) 0.5852(3) 0.0594(19) Uani 1 1 d .
H88A H 0.8251 0.1454 0.5984 0.089 Uiso 1 1 calc R
H88B H 0.6932 0.1618 0.5664 0.089 Uiso 1 1 calc R
H88C H 0.7965 0.1775 0.6272 0.089 Uiso 1 1 calc R
C89 C 1.2985(6) 0.17137(13) 0.4833(3) 0.0404(15) Uani 1 1 d .
C90 C 1.2313(7) 0.16063(17) 0.4089(3) 0.065(2) Uani 1 1 d .
H90A H 1.1954 0.1409 0.4126 0.097 Uiso 1 1 calc R
H90B H 1.2931 0.1598 0.3778 0.097 Uiso 1 1 calc R
H90C H 1.1627 0.1744 0.3889 0.097 Uiso 1 1 calc R
C91 C 1.3930(6) 0.14712(15) 0.5174(4) 0.0572(19) Uani 1 1 d .
H91A H 1.4368 0.1535 0.5649 0.086 Uiso 1 1 calc R
H91B H 1.4558 0.1437 0.4877 0.086 Uiso 1 1 calc R
H91C H 1.3464 0.1287 0.5212 0.086 Uiso 1 1 calc R
C92 C 1.3727(6) 0.20014(14) 0.4756(3) 0.0490(17) Uani 1 1 d .
H92A H 1.3123 0.2161 0.4582 0.073 Uiso 1 1 calc R
H92B H 1.4283 0.1969 0.4417 0.073 Uiso 1 1 calc R
H92C H 1.4245 0.2057 0.5219 0.073 Uiso 1 1 calc R
C93 C 1.6468(6) 0.25625(14) 0.7393(4) 0.0527(18) Uani 1 1 d .
C94 C 1.7642(6) 0.25983(16) 0.7926(4) 0.060(2) Uani 1 1 d .
H94A H 1.8057 0.2785 0.7841 0.090 Uiso 1 1 calc R
H94B H 1.8216 0.2432 0.7894 0.090 Uiso 1 1 calc R
H94C H 1.7441 0.2602 0.8401 0.090 Uiso 1 1 calc R
C95 C 1.5804(14) 0.2824(3) 0.7207(8) 0.191(6) Uiso 1 1 d .
H95A H 1.5515 0.2903 0.7621 0.287 Uiso 1 1 calc R
H95B H 1.5064 0.2785 0.6824 0.287 Uiso 1 1 calc R
H95C H 1.6363 0.2968 0.7043 0.287 Uiso 1 1 calc R
C96 C 1.6995(13) 0.2507(3) 0.6672(7) 0.173(5) Uiso 1 1 d .
H96A H 1.6295 0.2530 0.6258 0.259 Uiso 1 1 calc R
H96B H 1.7341 0.2306 0.6677 0.259 Uiso 1 1 calc R
H96C H 1.7667 0.2651 0.6644 0.259 Uiso 1 1 calc R

loop_
_atom_site_aniso_label
_atom_site_aniso_U_11
_atom_site_aniso_U_22
_atom_site_aniso_U_33
_atom_site_aniso_U_23
_atom_site_aniso_U_13
_atom_site_aniso_U_12
C1S 0.118(9) 0.55(3) 0.060(6) 0.180(12) 0.031(6) -0.064(13)
Cl1S 0.113(4) 0.063(3) 0.058(2) 0.0035(17) 0.041(2) 0.001(2)
Cl2S 0.251(5) 0.078(2) 0.087(2) 0.0002(15) 0.085(3) -0.012(2)
C2S 0.110(7) 0.031(4) 0.163(10) 0.028(5) 0.096(7) 0.005(4)
Cl3S 0.167(5) 0.129(4) 0.109(3) -0.032(3) 0.067(3) -0.095(3)
Cl4S 0.109(3) 0.140(4) 0.076(3) 0.036(2) 0.041(2) 0.048(2)
C1 0.024(3) 0.022(3) 0.022(3) 0.001(2) 0.010(2) 0.005(2)
C2 0.026(3) 0.020(3) 0.022(3) 0.000(2) 0.008(2) 0.002(2)
C3 0.028(3) 0.024(3) 0.027(3) 0.005(2) 0.010(2) 0.002(2)
C4 0.029(3) 0.025(3) 0.029(3) 0.004(2) 0.008(2) -0.001(2)
C5 0.024(3) 0.036(3) 0.027(3) 0.003(2) 0.009(2) 0.002(2)
C6 0.025(3) 0.030(3) 0.031(3) 0.000(2) 0.004(2) 0.007(2)
C7 0.026(3) 0.026(3) 0.026(3) 0.003(2) 0.006(2) 0.002(2)
C8 0.030(3) 0.030(3) 0.052(4) 0.003(3) 0.016(3) -0.003(2)
C9 0.033(4) 0.055(5) 0.112(7) 0.001(4) 0.009(4) -0.009(3)
C10 0.073(5) 0.055(5) 0.066(5) 0.012(4) 0.022(4) -0.021(4)
C11 0.051(4) 0.049(4) 0.069(5) -0.019(3) 0.018(4) -0.013(3)
C12 0.028(3) 0.031(3) 0.056(4) -0.001(3) 0.009(3) 0.006(2)
C13 0.036(4) 0.061(5) 0.132(7) -0.024(5) -0.002(4) 0.019(4)
C14 0.075(5) 0.063(5) 0.065(5) -0.030(4) -0.017(4) 0.036(4)
C15 0.101(6) 0.052(5) 0.074(6) 0.018(4) 0.014(5) 0.030(4)
C16 0.029(3) 0.022(3) 0.022(3) -0.006(2) 0.007(2) -0.001(2)
C17 0.030(3) 0.031(3) 0.023(3) 0.004(2) 0.007(2) 0.002(2)
C18 0.026(3) 0.029(3) 0.026(3) 0.002(2) 0.006(2) -0.001(2)
C19 0.023(3) 0.023(3) 0.026(3) 0.003(2) 0.008(2) 0.004(2)
C20 0.026(3) 0.025(3) 0.022(3) -0.001(2) 0.007(2) 0.003(2)
C21 0.020(3) 0.028(3) 0.024(3) 0.001(2) 0.007(2) 0.001(2)
C22 0.046(4) 0.032(3) 0.027(3) 0.000(2) 0.016(3) 0.001(3)
C23 0.073(5) 0.033(4) 0.027(3) -0.004(3) 0.018(3) -0.001(3)
C24 0.054(4) 0.062(5) 0.039(4) -0.004(3) 0.026(3) 0.004(3)
C25 0.064(4) 0.042(4) 0.025(3) 0.001(3) 0.008(3) -0.004(3)
C26 0.034(3) 0.018(3) 0.035(3) -0.002(2) 0.010(2) 0.002(2)
C27 0.063(4) 0.045(4) 0.045(4) -0.010(3) 0.000(3) -0.005(3)
C28 0.045(4) 0.036(4) 0.074(5) -0.002(3) 0.018(3) 0.003(3)
C29 0.076(5) 0.034(4) 0.067(5) 0.001(3) 0.042(4) -0.007(3)
C30 0.024(3) 0.022(3) 0.030(3) 0.000(2) 0.006(2) 0.000(2)
C31 0.025(3) 0.025(3) 0.023(3) 0.000(2) 0.007(2) 0.002(2)
C32 0.025(3) 0.032(3) 0.026(3) 0.000(2) 0.005(2) 0.001(2)
C33 0.021(3) 0.031(3) 0.031(3) 0.001(2) 0.004(2) -0.001(2)
C34 0.023(3) 0.029(3) 0.026(3) 0.002(2) 0.012(2) 0.003(2)
C35 0.023(3) 0.023(3) 0.026(3) 0.005(2) 0.006(2) 0.001(2)
C36 0.026(3) 0.031(3) 0.025(3) -0.002(2) 0.010(2) -0.002(2)
C37 0.040(4) 0.077(5) 0.026(3) -0.004(3) 0.015(3) -0.006(3)
C38 0.035(3) 0.039(4) 0.048(4) 0.000(3) 0.018(3) 0.006(3)
C39 0.038(3) 0.041(4) 0.042(3) -0.002(3) 0.020(3) -0.004(3)
C40 0.022(3) 0.049(4) 0.040(3) 0.000(3) 0.004(2) 0.002(3)
C41 0.039(4) 0.073(6) 0.125(8) 0.009(5) -0.016(4) -0.019(4)
C42 0.033(4) 0.080(6) 0.068(5) 0.019(4) -0.005(3) 0.002(3)
C44 0.023(3) 0.028(3) 0.023(3) 0.005(2) 0.009(2) 0.001(2)
C45 0.025(3) 0.025(3) 0.027(3) 0.002(2) 0.010(2) 0.001(2)
C46 0.023(3) 0.024(3) 0.024(3) 0.000(2) 0.010(2) 0.001(2)
C47 0.028(3) 0.025(3) 0.026(3) -0.001(2) 0.007(2) 0.003(2)
C48 0.029(3) 0.024(3) 0.026(3) 0.000(2) 0.004(2) 0.002(2)
C49 0.022(3) 0.023(3) 0.029(3) 0.001(2) 0.010(2) -0.001(2)
C50 0.028(3) 0.035(3) 0.023(3) -0.005(2) 0.004(2) 0.007(2)
C51 0.033(3) 0.031(3) 0.027(3) 0.003(2) 0.007(2) 0.007(2)
C52 0.028(3) 0.028(3) 0.021(3) -0.002(2) 0.008(2) 0.002(2)
C53 0.028(3) 0.025(3) 0.023(3) -0.002(2) 0.007(2) -0.001(2)
C54 0.022(3) 0.023(3) 0.023(3) 0.001(2) 0.006(2) 0.002(2)
C55 0.032(3) 0.022(3) 0.029(3) 0.000(2) 0.001(2) 0.000(2)
C56 0.026(3) 0.032(3) 0.036(3) 0.001(2) 0.004(2) -0.003(2)
C57 0.026(3) 0.038(4) 0.064(4) 0.008(3) 0.007(3) 0.002(3)
C58 0.023(3) 0.031(4) 0.082(5) 0.012(3) 0.010(3) 0.003(3)
C59 0.024(3) 0.032(3) 0.054(4) 0.002(3) 0.009(3) 0.001(2)
C60 0.024(3) 0.024(3) 0.024(3) 0.002(2) 0.007(2) 0.002(2)
C61 0.026(3) 0.059(5) 0.138(8) 0.047(5) 0.011(4) 0.002(3)
C63 0.060(5) 0.069(6) 0.103(7) 0.053(5) -0.010(4) 0.014(4)
C65 0.031(3) 0.026(3) 0.028(3) -0.002(2) 0.007(2) 0.005(2)
C66 0.038(3) 0.026(3) 0.025(3) 0.000(2) 0.010(2) 0.003(2)
C67 0.031(3) 0.036(3) 0.024(3) 0.000(2) 0.008(2) 0.001(2)
C68 0.020(3) 0.028(3) 0.026(3) -0.001(2) 0.007(2) 0.001(2)
C69 0.022(3) 0.027(3) 0.024(3) -0.003(2) 0.008(2) -0.001(2)
C70 0.023(3) 0.025(3) 0.022(3) -0.002(2) 0.005(2) 0.002(2)
C71 0.067(4) 0.046(4) 0.029(3) -0.004(3) 0.014(3) 0.003(3)
C72 0.074(5) 0.069(5) 0.042(4) -0.010(3) 0.008(4) -0.013(4)
C73 0.117(7) 0.064(5) 0.023(3) -0.003(3) 0.028(4) -0.013(4)
C74 0.092(6) 0.054(5) 0.045(4) -0.010(3) 0.031(4) 0.019(4)
C75 0.026(3) 0.029(3) 0.026(3) 0.000(2) 0.007(2) -0.001(2)
C76 0.045(4) 0.037(4) 0.030(3) 0.003(3) 0.001(3) -0.011(3)
C77 0.036(3) 0.033(3) 0.038(3) -0.001(3) 0.009(3) 0.001(3)
C78 0.036(3) 0.033(3) 0.041(3) 0.007(3) 0.011(3) -0.004(3)
C79 0.030(3) 0.027(3) 0.028(3) 0.001(2) 0.007(2) 0.004(2)
C80 0.031(3) 0.027(3) 0.029(3) 0.000(2) 0.002(2) 0.002(2)
C81 0.048(4) 0.027(3) 0.026(3) 0.000(2) 0.007(3) -0.002(3)
C82 0.041(3) 0.026(3) 0.029(3) -0.003(2) 0.016(3) -0.007(2)
C83 0.027(3) 0.029(3) 0.028(3) -0.002(2) 0.009(2) 0.003(2)
C84 0.032(3) 0.023(3) 0.022(3) 0.002(2) 0.007(2) 0.000(2)
C85 0.032(3) 0.045(4) 0.031(3) -0.002(3) -0.003(2) 0.004(3)
C86 0.045(4) 0.083(6) 0.049(4) -0.019(4) -0.011(3) 0.000(4)
C87 0.043(4) 0.052(5) 0.076(5) 0.003(4) 0.001(4) 0.016(3)
C88 0.037(4) 0.087(6) 0.050(4) 0.005(4) -0.002(3) -0.014(4)
C89 0.048(4) 0.037(4) 0.042(4) -0.012(3) 0.023(3) -0.012(3)
C90 0.071(5) 0.093(6) 0.037(4) -0.030(4) 0.030(4) -0.037(4)
C91 0.054(4) 0.051(4) 0.079(5) -0.021(4) 0.041(4) -0.008(3)
C92 0.057(4) 0.051(4) 0.045(4) -0.002(3) 0.027(3) -0.024(3)
C93 0.036(4) 0.040(4) 0.077(5) 0.012(3) -0.002(3) -0.013(3)
C94 0.053(4) 0.060(5) 0.062(5) 0.001(4) -0.002(4) -0.027(4)

loop_
_atom_type_symbol
_atom_type_description
_atom_type_scat_dispersion_real
_atom_type_scat_dispersion_imag
_atom_type_scat_source
C C 0.0033 0.0016 'International Tables Vol C Tables 4.2.6.8 and 6.1.1.4'
H H 0.0000 0.0000 'International Tables Vol C Tables 4.2.6.8 and 6.1.1.4'
Cl Cl 0.1484 0.1585 'International Tables Vol C Tables 4.2.6.8 and 6.1.1.4'

loop_
_geom_angle_atom_site_label_1
_geom_angle_atom_site_label_2
_geom_angle_atom_site_label_3
_geom_angle
Cl1S C1S Cl2S 87.6(5)
Cl4S C2S Cl3S 117.2(4)
C44 C1 C35 105.7(4)
C44 C1 C21 107.8(4)
C35 C1 C21 112.5(4)
C44 C1 C2 111.7(4)
C35 C1 C2 111.2(4)
C21 C1 C2 107.9(4)
C3 C2 C7 119.2(5)
C3 C2 C1 122.2(4)
C7 C2 C1 118.4(4)
C2 C3 C4 121.2(5)
C5 C4 C3 117.7(5)
C5 C4 C8 122.9(5)
C3 C4 C8 119.3(5)
C6 C5 C4 122.1(5)
C5 C6 C7 117.9(5)
C5 C6 C12 122.3(5)
C7 C6 C12 119.8(5)
C2 C7 C6 121.8(5)
C11 C8 C4 111.1(4)
C11 C8 C9 106.1(5)
C4 C8 C9 112.7(5)
C11 C8 C10 109.3(5)
C4 C8 C10 108.3(5)
C9 C8 C10 109.3(5)
C13 C12 C14 111.6(5)
C13 C12 C6 112.3(5)
C14 C12 C6 111.2(5)
C13 C12 C15 105.4(6)
C14 C12 C15 108.2(6)
C6 C12 C15 107.9(5)
C21 C16 C17 121.5(5)
C18 C17 C16 118.3(5)
C18 C17 C22 119.6(4)
C16 C17 C22 122.2(5)
C19 C18 C17 122.1(5)
C18 C19 C20 118.0(5)
C18 C19 C26 123.3(4)
C20 C19 C26 118.7(4)
C21 C20 C19 120.8(4)
C16 C21 C20 119.2(4)
C16 C21 C1 119.9(4)
C20 C21 C1 120.7(4)
C23 C22 C24 107.9(5)
C23 C22 C17 112.7(4)
C24 C22 C17 109.8(5)
C23 C22 C25 107.3(5)
C24 C22 C25 109.6(5)
C17 C22 C25 109.6(4)
C29 C26 C27 107.7(5)
C29 C26 C19 112.8(4)
C27 C26 C19 111.0(4)
C29 C26 C28 109.4(5)
C27 C26 C28 107.6(5)
C19 C26 C28 108.1(4)
C35 C30 C31 121.9(5)
C32 C31 C30 118.1(4)
C32 C31 C36 122.5(4)
C30 C31 C36 119.4(4)
C31 C32 C33 122.2(5)
C34 C33 C32 117.9(4)
C34 C33 C40 122.3(4)
C32 C33 C40 119.8(5)
C33 C34 C35 121.2(4)
C30 C35 C34 118.7(4)
C30 C35 C1 122.6(4)
C34 C35 C1 118.6(4)
C37 C36 C39 108.1(4)
C37 C36 C31 112.2(4)
C39 C36 C31 109.8(4)
C37 C36 C38 108.4(4)
C39 C36 C38 109.9(4)
C31 C36 C38 108.4(4)
C43 C40 C33 112.6(5)
C43 C40 C41 108.3(6)
C33 C40 C41 109.4(5)
C43 C40 C42 107.7(5)
C33 C40 C42 110.4(5)
C41 C40 C42 108.3(6)
C45 C44 C1 175.8(5)
C44 C45 C46 177.8(6)
C47 C46 C51 118.5(5)
C47 C46 C45 120.4(4)
C51 C46 C45 121.0(5)
C46 C47 C48 120.7(5)
C47 C48 C49 120.5(5)
C50 C49 C48 118.5(5)
C50 C49 C52 120.7(4)
C48 C49 C52 120.7(5)
C51 C50 C49 121.2(5)
C50 C51 C46 120.5(5)
C53 C52 C49 176.5(5)
C52 C53 C54 177.1(5)
C53 C54 C84 106.4(4)
C53 C54 C70 108.8(4)
C84 C54 C70 111.0(4)
C53 C54 C60 110.7(4)
C84 C54 C60 111.4(4)
C70 C54 C60 108.5(4)
C60 C55 C56 121.8(5)
C57 C56 C55 118.0(5)
C57 C56 C93 120.2(5)
C55 C56 C93 121.8(5)
C56 C57 C58 122.5(5)
C57 C58 C59 117.1(5)
C57 C58 C61 123.6(5)
C59 C58 C61 119.3(5)
C60 C59 C58 122.2(5)
C55 C60 C59 118.5(5)
C55 C60 C54 121.7(4)
C59 C60 C54 119.6(4)
C63 C61 C58 109.8(6)
C63 C61 C62 108.2(7)
C58 C61 C62 110.1(6)
C63 C61 C64 110.8(7)
C58 C61 C64 108.1(7)
C62 C61 C64 109.7(7)
C70 C65 C66 122.2(5)
C67 C66 C65 117.5(5)
C67 C66 C71 123.8(5)
C65 C66 C71 118.7(5)
C66 C67 C68 122.7(5)
C69 C68 C67 117.1(5)
C69 C68 C75 119.8(4)
C67 C68 C75 123.1(4)
C70 C69 C68 122.0(5)
C69 C70 C65 118.6(5)
C69 C70 C54 121.3(4)
C65 C70 C54 119.9(4)
C74 C71 C73 113.0(6)
C74 C71 C66 112.0(5)
C73 C71 C66 113.1(5)
C74 C71 C72 105.8(6)
C73 C71 C72 104.8(5)
C66 C71 C72 107.5(5)
C78 C75 C68 112.9(4)
C78 C75 C76 108.2(4)
C68 C75 C76 110.1(4)
C78 C75 C77 108.0(4)
C68 C75 C77 108.4(4)
C76 C75 C77 109.1(4)
C80 C79 C84 122.4(5)
C79 C80 C81 117.2(5)
C79 C80 C85 120.1(5)
C81 C80 C85 122.7(5)
C82 C81 C80 122.7(5)
C81 C82 C83 117.7(5)
C81 C82 C89 123.2(5)
C83 C82 C89 119.1(5)
C84 C83 C82 121.2(5)
C83 C84 C79 118.8(5)
C83 C84 C54 123.1(4)
C79 C84 C54 118.1(4)
C87 C85 C88 110.6(5)
C87 C85 C80 108.2(5)
C88 C85 C80 111.4(5)
C87 C85 C86 108.2(5)
C88 C85 C86 106.5(5)
C80 C85 C86 111.9(5)
C82 C89 C91 109.0(5)
C82 C89 C90 112.4(5)
C91 C89 C90 108.2(5)
C82 C89 C92 108.9(5)
C91 C89 C92 109.3(5)
C90 C89 C92 109.0(5)
C95 C93 C94 114.2(8)
C95 C93 C56 117.0(8)
C94 C93 C56 114.3(5)
C95 C93 C96 99.4(9)
C94 C93 C96 102.5(7)
C56 C93 C96 106.7(7)

loop_
_geom_bond_atom_site_label_1
_geom_bond_atom_site_label_2
_geom_bond_distance
C1S Cl1S 1.725(12)
C1S Cl2S 2.327(16)
C2S Cl4S 1.555(10)
C2S Cl3S 1.836(10)
C1 C44 1.480(7)
C1 C35 1.541(7)
C1 C21 1.547(7)
C1 C2 1.544(7)
C2 C3 1.368(7)
C2 C7 1.390(7)
C3 C4 1.412(7)
C4 C5 1.393(7)
C4 C8 1.518(7)
C5 C6 1.387(7)
C6 C7 1.386(7)
C6 C12 1.530(7)
C8 C11 1.525(8)
C8 C9 1.529(8)
C8 C10 1.524(8)
C12 C13 1.518(8)
C12 C14 1.500(8)
C12 C15 1.543(9)
C16 C21 1.378(6)
C16 C17 1.389(7)
C17 C18 1.395(7)
C17 C22 1.538(7)
C18 C19 1.378(7)
C19 C20 1.412(7)
C19 C26 1.526(7)
C20 C21 1.389(7)
C22 C23 1.536(8)
C22 C24 1.538(8)
C22 C25 1.541(8)
C26 C29 1.519(7)
C26 C27 1.524(8)
C26 C28 1.542(7)
C30 C35 1.390(6)
C30 C31 1.390(7)
C31 C32 1.385(7)
C31 C36 1.542(6)
C32 C33 1.412(7)
C33 C34 1.387(7)
C33 C40 1.521(7)
C34 C35 1.406(7)
C36 C37 1.520(7)
C36 C39 1.533(7)
C36 C38 1.540(7)
C40 C43 1.516(9)
C40 C41 1.535(9)
C40 C42 1.517(8)
C44 C45 1.195(7)
C45 C46 1.439(7)
C46 C47 1.388(7)
C46 C51 1.402(7)
C47 C48 1.385(7)
C48 C49 1.391(7)
C49 C50 1.392(7)
C49 C52 1.434(7)
C50 C51 1.368(7)
C52 C53 1.200(7)
C53 C54 1.480(7)
C54 C84 1.543(7)
C54 C70 1.537(7)
C54 C60 1.545(7)
C55 C60 1.376(7)
C55 C56 1.390(7)
C56 C57 1.376(8)
C56 C93 1.527(8)
C57 C58 1.391(8)
C58 C59 1.393(7)
C58 C61 1.531(9)
C59 C60 1.378(7)
C61 C63 1.507(10)
C61 C62 1.549(10)
C61 C64 1.542(12)
C65 C70 1.376(7)
C65 C66 1.391(7)
C66 C67 1.387(7)
C66 C71 1.525(7)
C67 C68 1.397(7)
C68 C69 1.392(7)
C68 C75 1.530(7)
C69 C70 1.386(7)
C71 C74 1.486(9)
C71 C73 1.510(8)
C71 C72 1.601(9)
C75 C78 1.520(7)
C75 C76 1.535(7)
C75 C77 1.544(7)
C79 C80 1.375(7)
C79 C84 1.402(7)
C80 C81 1.404(7)
C80 C85 1.521(7)
C81 C82 1.385(7)
C82 C83 1.413(7)
C82 C89 1.521(7)
C83 C84 1.377(7)
C85 C87 1.534(8)
C85 C88 1.524(8)
C85 C86 1.535(8)
C89 C91 1.542(9)
C89 C90 1.541(8)
C89 C92 1.546(8)
C93 C95 1.385(15)
C93 C94 1.459(8)
C93 C96 1.619(14)

loop_
_geom_torsion_atom_site_label_1
_geom_torsion_atom_site_label_2
_geom_torsion_atom_site_label_3
_geom_torsion_atom_site_label_4
_geom_torsion
C44 C1 C2 C3 11.5(6)
C35 C1 C2 C3 -106.3(5)
C21 C1 C2 C3 129.8(5)
C44 C1 C2 C7 -172.5(4)
C35 C1 C2 C7 69.7(5)
C21 C1 C2 C7 -54.2(5)
C7 C2 C3 C4 1.3(7)
C1 C2 C3 C4 177.2(4)
C2 C3 C4 C5 -1.8(7)
C2 C3 C4 C8 -178.7(5)
C3 C4 C5 C6 1.2(7)
C8 C4 C5 C6 178.0(5)
C4 C5 C6 C7 0.0(7)
C4 C5 C6 C12 -179.9(5)
C3 C2 C7 C6 0.0(7)
C1 C2 C7 C6 -176.2(4)
C5 C6 C7 C2 -0.6(7)
C12 C6 C7 C2 179.2(5)
C5 C4 C8 C11 132.5(5)
C3 C4 C8 C11 -50.7(7)
C5 C4 C8 C9 13.6(7)
C3 C4 C8 C9 -169.7(5)
C5 C4 C8 C10 -107.5(6)
C3 C4 C8 C10 69.3(6)
C5 C6 C12 C13 3.5(8)
C7 C6 C12 C13 -176.3(6)
C5 C6 C12 C14 129.3(6)
C7 C6 C12 C14 -50.5(7)
C5 C6 C12 C15 -112.2(6)
C7 C6 C12 C15 68.0(7)
C21 C16 C17 C18 -0.6(7)
C21 C16 C17 C22 178.6(5)
C16 C17 C18 C19 0.9(7)
C22 C17 C18 C19 -178.4(5)
C17 C18 C19 C20 0.3(7)
C17 C18 C19 C26 -177.7(5)
C18 C19 C20 C21 -1.7(7)
C26 C19 C20 C21 176.4(4)
C17 C16 C21 C20 -0.8(7)
C17 C16 C21 C1 174.4(4)
C19 C20 C21 C16 2.0(7)
C19 C20 C21 C1 -173.2(4)
C44 C1 C21 C16 35.9(6)
C35 C1 C21 C16 152.1(4)
C2 C1 C21 C16 -84.9(5)
C44 C1 C21 C20 -149.0(4)
C35 C1 C21 C20 -32.8(6)
C2 C1 C21 C20 90.2(5)
C18 C17 C22 C23 -176.1(5)
C16 C17 C22 C23 4.6(7)
C18 C17 C22 C24 63.7(6)
C16 C17 C22 C24 -115.6(6)
C18 C17 C22 C25 -56.7(6)
C16 C17 C22 C25 124.0(5)
C18 C19 C26 C29 -8.4(7)
C20 C19 C26 C29 173.6(5)
C18 C19 C26 C27 -129.4(5)
C20 C19 C26 C27 52.6(6)
C18 C19 C26 C28 112.7(6)
C20 C19 C26 C28 -65.2(6)
C35 C30 C31 C32 1.4(7)
C35 C30 C31 C36 -179.7(4)
C30 C31 C32 C33 -2.1(7)
C36 C31 C32 C33 179.1(5)
C31 C32 C33 C34 1.2(8)
C31 C32 C33 C40 -179.4(5)
C32 C33 C34 C35 0.4(7)
C40 C33 C34 C35 -179.0(5)
C31 C30 C35 C34 0.1(7)
C31 C30 C35 C1 176.8(4)
C33 C34 C35 C30 -1.0(7)
C33 C34 C35 C1 -177.8(5)
C44 C1 C35 C30 -112.6(5)
C21 C1 C35 C30 129.9(5)
C2 C1 C35 C30 8.7(6)
C44 C1 C35 C34 64.1(5)
C21 C1 C35 C34 -53.4(6)
C2 C1 C35 C34 -174.5(4)
C32 C31 C36 C37 -6.6(7)
C30 C31 C36 C37 174.5(5)
C32 C31 C36 C39 -126.8(5)
C30 C31 C36 C39 54.3(6)
C32 C31 C36 C38 113.1(5)
C30 C31 C36 C38 -65.7(6)
C34 C33 C40 C43 -8.4(8)
C32 C33 C40 C43 172.2(5)
C34 C33 C40 C41 112.0(6)
C32 C33 C40 C41 -67.3(7)
C34 C33 C40 C42 -128.9(6)
C32 C33 C40 C42 51.8(7)
C35 C1 C44 C45 -68(7)
C21 C1 C44 C45 53(7)
C2 C1 C44 C45 171(7)
C1 C44 C45 C46 29(19)
C44 C45 C46 C47 35(14)
C44 C45 C46 C51 -144(14)
C51 C46 C47 C48 -1.5(7)
C45 C46 C47 C48 -179.7(4)
C46 C47 C48 C49 1.1(7)
C47 C48 C49 C50 0.3(7)
C47 C48 C49 C52 -177.3(5)
C48 C49 C50 C51 -1.4(8)
C52 C49 C50 C51 176.2(5)
C49 C50 C51 C46 1.0(8)
C47 C46 C51 C50 0.5(7)
C45 C46 C51 C50 178.6(5)
C50 C49 C52 C53 -110(9)
C48 C49 C52 C53 68(9)
C49 C52 C53 C54 48(16)
C52 C53 C54 C84 62(10)
C52 C53 C54 C70 -57(10)
C52 C53 C54 C60 -177(100)
C60 C55 C56 C57 -0.1(8)
C60 C55 C56 C93 179.4(5)
C55 C56 C57 C58 0.6(9)
C93 C56 C57 C58 -178.9(6)
C56 C57 C58 C59 -0.5(10)
C56 C57 C58 C61 177.0(7)
C57 C58 C59 C60 0.0(9)
C61 C58 C59 C60 -177.7(6)
C56 C55 C60 C59 -0.5(8)
C56 C55 C60 C54 -175.7(5)
C58 C59 C60 C55 0.5(8)
C58 C59 C60 C54 175.9(5)
C53 C54 C60 C55 -27.3(6)
C84 C54 C60 C55 90.9(5)
C70 C54 C60 C55 -146.6(5)
C53 C54 C60 C59 157.5(5)
C84 C54 C60 C59 -84.3(6)
C70 C54 C60 C59 38.1(6)
C57 C58 C61 C63 129.2(7)
C59 C58 C61 C63 -53.3(9)
C57 C58 C61 C62 10.1(11)
C59 C58 C61 C62 -172.4(7)
C57 C58 C61 C64 -109.8(8)
C59 C58 C61 C64 67.7(8)
C70 C65 C66 C67 0.7(8)
C70 C65 C66 C71 178.3(5)
C65 C66 C67 C68 -0.4(8)
C71 C66 C67 C68 -177.8(5)
C66 C67 C68 C69 -0.6(7)
C66 C67 C68 C75 177.2(5)
C67 C68 C69 C70 1.3(7)
C75 C68 C69 C70 -176.6(4)
C68 C69 C70 C65 -0.9(7)
C68 C69 C70 C54 173.0(4)
C66 C65 C70 C69 -0.1(7)
C66 C65 C70 C54 -174.2(5)
C53 C54 C70 C69 147.4(5)
C84 C54 C70 C69 30.7(6)
C60 C54 C70 C69 -92.0(5)
C53 C54 C70 C65 -38.7(6)
C84 C54 C70 C65 -155.4(4)
C60 C54 C70 C65 81.9(5)
C67 C66 C71 C74 -127.9(6)
C65 C66 C71 C74 54.7(7)
C67 C66 C71 C73 1.1(9)
C65 C66 C71 C73 -176.3(6)
C67 C66 C71 C72 116.3(6)
C65 C66 C71 C72 -61.1(7)
C69 C68 C75 C78 -175.5(4)
C67 C68 C75 C78 6.8(7)
C69 C68 C75 C76 -54.4(6)
C67 C68 C75 C76 127.9(5)
C69 C68 C75 C77 64.9(6)
C67 C68 C75 C77 -112.8(5)
C84 C79 C80 C81 -2.6(8)
C84 C79 C80 C85 178.5(5)
C79 C80 C81 C82 1.0(8)
C85 C80 C81 C82 180.0(5)
C80 C81 C82 C83 1.3(8)
C80 C81 C82 C89 -177.0(5)
C81 C82 C83 C84 -2.2(8)
C89 C82 C83 C84 176.2(5)
C82 C83 C84 C79 0.8(7)
C82 C83 C84 C54 -180.0(5)
C80 C79 C84 C83 1.7(8)
C80 C79 C84 C54 -177.6(5)
C53 C54 C84 C83 119.2(5)
C70 C54 C84 C83 -122.5(5)
C60 C54 C84 C83 -1.5(7)
C53 C54 C84 C79 -61.5(5)
C70 C54 C84 C79 56.7(6)
C60 C54 C84 C79 177.8(4)
C79 C80 C85 C87 76.7(6)
C81 C80 C85 C87 -102.2(6)
C79 C80 C85 C88 -45.1(7)
C81 C80 C85 C88 136.0(6)
C79 C80 C85 C86 -164.2(5)
C81 C80 C85 C86 16.9(8)
C81 C82 C89 C91 -123.0(6)
C83 C82 C89 C91 58.7(6)
C81 C82 C89 C90 -3.1(8)
C83 C82 C89 C90 178.6(5)
C81 C82 C89 C92 117.8(6)
C83 C82 C89 C92 -60.5(7)
C57 C56 C93 C95 -175.0(9)
C55 C56 C93 C95 5.5(11)
C57 C56 C93 C94 -37.5(9)
C55 C56 C93 C94 143.0(6)
C57 C56 C93 C96 74.9(8)
C55 C56 C93 C96 -104.6(8)
